data_7234233
loop_
_publ_author_name
'Pan, Xiang'
'Wang, Xiuli'
'Wang, Xiang'
'Li, Yan'
'Liu, Guocheng'
'Lin, Hongyan'

_publ_section_title
;
 Various types of isopolymolybdate-based metal--organic complexes formed
 in different conditions: synthesis, structures, luminescence,
 electrochemical, and photocatalytic performances
;
_journal_issue 42
_journal_name_full CrystEngComm
_journal_page_first 6472
_journal_paper_doi 10.1039/C9CE01394F
_journal_volume 21
_journal_year 2019
_chemical_formula_sum 'C7 H10 Co Mo3 N3 O15'
_chemical_formula_weight 722.93
_space_group_crystal_system triclinic
_space_group_IT_number 2
_space_group_name_Hall '-P 1'
_space_group_name_H-M_alt 'P -1'
_symmetry_space_group_name_Hall '-P 1'
_symmetry_space_group_name_H-M 'P -1'
_atom_sites_solution_hydrogens difmap
_audit_creation_method SHELXL-2014/7
_audit_update_record
;
2019-07-13 deposited with the CCDC.    2019-09-25 downloaded from the CCDC.
;
_cell_angle_alpha 110.184(2)
_cell_angle_beta 95.022(2)
_cell_angle_gamma 105.308(2)
_cell_formula_units_Z 2
_cell_length_a 8.0668(11)
_cell_length_b 10.2716(15)
_cell_length_c 12.5958(17)
_cell_measurement_reflns_used 3955
_cell_measurement_temperature 296(2)
_cell_measurement_theta_max 28.386
_cell_measurement_theta_min 1.757
_cell_volume 926.3(2)
_computing_cell_refinement 'Bruker XSCANS'
_computing_data_collection 'Bruker XSCANS'
_computing_data_reduction 'Bruker SHELXTL'
_computing_molecular_graphics 'Bruker SHELXTL'
_computing_publication_material 'Bruker SHELXTL'
_computing_structure_refinement 'SHELXL-2014/7 (Sheldrick, 2014)'
_computing_structure_solution 'Bruker SHELXTL'
_diffrn_ambient_temperature 293(2)
_diffrn_measured_fraction_theta_full 0.999
_diffrn_measured_fraction_theta_max 0.991
_diffrn_measurement_device_type 'sealed tube'
_diffrn_measurement_method graphite
_diffrn_radiation_type MoK\a
_diffrn_radiation_wavelength 0.71073
_diffrn_reflns_av_R_equivalents 0.0179
_diffrn_reflns_av_unetI/netI 0.0328
_diffrn_reflns_Laue_measured_fraction_full 0.999
_diffrn_reflns_Laue_measured_fraction_max 0.991
_diffrn_reflns_limit_h_max 10
_diffrn_reflns_limit_h_min -10
_diffrn_reflns_limit_k_max 13
_diffrn_reflns_limit_k_min -12
_diffrn_reflns_limit_l_max 10
_diffrn_reflns_limit_l_min -16
_diffrn_reflns_number 6872
_diffrn_reflns_point_group_measured_fraction_full 0.999
_diffrn_reflns_point_group_measured_fraction_max 0.991
_diffrn_reflns_theta_full 25.242
_diffrn_reflns_theta_max 28.386
_diffrn_reflns_theta_min 1.757
_exptl_absorpt_coefficient_mu 2.946
_exptl_crystal_colour PINK
_exptl_crystal_density_diffrn 2.592
_exptl_crystal_description BLOCK
_exptl_crystal_F_000 692
_exptl_crystal_size_max 0.15
_exptl_crystal_size_mid 0.13
_exptl_crystal_size_min 0.11
_refine_diff_density_max 2.263
_refine_diff_density_min -1.197
_refine_diff_density_rms 0.178
_refine_ls_extinction_method none
_refine_ls_goodness_of_fit_ref 1.040
_refine_ls_hydrogen_treatment constr
_refine_ls_matrix_type full
_refine_ls_number_parameters 262
_refine_ls_number_reflns 4603
_refine_ls_number_restraints 0
_refine_ls_restrained_S_all 1.040
_refine_ls_R_factor_all 0.0381
_refine_ls_R_factor_gt 0.0335
_refine_ls_shift/su_max 0.001
_refine_ls_shift/su_mean 0.000
_refine_ls_structure_factor_coef Fsqd
_refine_ls_weighting_details 'w=1/[\s^2^(Fo^2^)+(0.0556P)^2^+4.6248P] where P=(Fo^2^+2Fc^2^)/3'
_refine_ls_weighting_scheme calc
_refine_ls_wR_factor_gt 0.0992
_refine_ls_wR_factor_ref 0.1026
_reflns_Friedel_coverage 0.000
_reflns_number_gt 4103
_reflns_number_total 4603
_reflns_threshold_expression 'I > 2\s(I)'
_cod_data_source_file c9ce01394f2.cif
_cod_data_source_block 1
_cod_depositor_comments 'Adding full bibliography for 7234233--7234237.cif.'
_cod_database_code 7234233
_shelx_shelxl_version_number 2014/7
_shelx_space_group_comment
;
The symmetry employed for this shelxl refinement is uniquely defined
by the following loop, which should always be used as a source of
symmetry information in preference to the above space-group names.
They are only intended as comments.
;

loop_
_space_group_symop_operation_xyz
'x, y, z'
'-x, -y, -z'

loop_
_atom_site_label
_atom_site_type_symbol
_atom_site_fract_x
_atom_site_fract_y
_atom_site_fract_z
_atom_site_U_iso_or_equiv
_atom_site_adp_type
_atom_site_occupancy
_atom_site_site_symmetry_order
_atom_site_calc_flag
_atom_site_refinement_flags_posn
_atom_site_refinement_flags_adp
Mo1 Mo 0.44094(5) -0.00864(4) 0.61576(3) 0.01227(10) Uani 1 1 d . .
Co1 Co 0.13426(7) -0.24419(6) 0.71795(5) 0.01049(13) Uani 1 1 d . .
O1 O 0.2775(5) -0.3104(4) 0.8301(3) 0.0267(8) Uani 1 1 d . .
N1 N 0.1837(6) -0.0716(5) 0.8804(4) 0.0202(8) Uani 1 1 d . .
C1 C 0.2250(7) 0.1212(6) 1.0413(5) 0.0269(11) Uani 1 1 d . .
H1A H 0.2239 0.2154 1.0919 0.032 Uiso 1 1 d R U
O1W O 0.4239(11) -0.6535(11) 0.3133(8) 0.111(3) Uani 1 1 d . .
H1WA H 0.3348 -0.6288 0.2982 0.133 Uiso 1 1 d R U
H1WB H 0.4963 -0.6307 0.2725 0.133 Uiso 1 1 d R U
Mo2 Mo 0.15608(5) -0.17426(4) 0.30583(3) 0.01329(10) Uani 1 1 d . .
O2 O 0.3654(4) -0.1343(4) 0.6775(3) 0.0204(7) Uani 1 1 d . .
N2 N 0.1628(6) 0.0588(5) 0.9266(4) 0.0248(9) Uani 1 1 d . .
H2A H 0.1117 0.0995 0.8859 0.030 Uiso 1 1 d R U
C2 C 0.2911(7) 0.0256(6) 1.0725(4) 0.0249(10) Uani 1 1 d . .
H2B H 0.3439 0.0378 1.1481 0.030 Uiso 1 1 d R U
O2W O 0.3820(11) -0.4087(11) 0.4508(9) 0.115(3) Uani 1 1 d . .
H2WA H 0.4008 -0.3216 0.4547 0.138 Uiso 1 1 d R U
H2WB H 0.3017 -0.4260 0.4882 0.138 Uiso 1 1 d R U
Mo3 Mo -0.14327(5) -0.14595(4) 0.51832(3) 0.01321(10) Uani 1 1 d . .
O3 O 0.2903(4) 0.0835(4) 0.6251(3) 0.0183(6) Uani 1 1 d . .
N3 N 0.3712(6) -0.2656(5) 1.0187(3) 0.0222(9) Uani 1 1 d . .
H3A H 0.3786 -0.2046 1.0914 0.027 Uiso 1 1 d R U
C3 C 0.2630(6) -0.0929(5) 0.9687(4) 0.0179(9) Uani 1 1 d . .
O4 O 0.3816(4) -0.1227(4) 0.4588(3) 0.0150(6) Uani 1 1 d . .
C4 C 0.3043(6) -0.2325(5) 0.9345(4) 0.0175(9) Uani 1 1 d . .
O5 O 0.0965(5) -0.3535(4) 0.2866(3) 0.0274(8) Uani 1 1 d . .
C5 C 0.4332(7) -0.3868(5) 1.0057(4) 0.0209(9) Uani 1 1 d . .
O6 O 0.3740(4) -0.1360(4) 0.2548(3) 0.0167(6) Uani 1 1 d . .
C6 C 0.5485(9) -0.3752(6) 1.0993(5) 0.0311(13) Uani 1 1 d . .
H6A H 0.5823 -0.2882 1.1683 0.037 Uiso 1 1 d R U
O7 O 0.0258(5) -0.1713(4) 0.1928(3) 0.0257(8) Uani 1 1 d . .
C7 C 0.6171(8) -0.4866(6) 1.0942(5) 0.0321(13) Uani 1 1 d . .
H7A H 0.7007 -0.4946 1.1756 0.048 Uiso 1 1 d R U
O8 O 0.0397(4) -0.0940(4) 0.4281(3) 0.0161(6) Uani 1 1 d . .
O9 O -0.2557(5) -0.3196(4) 0.4228(3) 0.0260(8) Uani 1 1 d . .
O10 O -0.2995(4) -0.0803(4) 0.6019(3) 0.0181(6) Uani 1 1 d . .
O11 O 0.1452(5) -0.4331(4) 0.5861(3) 0.0301(8) Uani 1 1 d . .
O12 O -0.0981(5) -0.3664(4) 0.7463(4) 0.0336(9) Uani 1 1 d . .
O13 O -0.0092(4) -0.1711(4) 0.6195(3) 0.0230(7) Uani 1 1 d . .

loop_
_atom_site_aniso_label
_atom_site_aniso_U_11
_atom_site_aniso_U_22
_atom_site_aniso_U_33
_atom_site_aniso_U_23
_atom_site_aniso_U_13
_atom_site_aniso_U_12
Mo1 0.01210(17) 0.01594(19) 0.01004(17) 0.00561(14) 0.00198(12) 0.00564(14)
Co1 0.0136(3) 0.0112(3) 0.0081(3) 0.0050(2) 0.00024(19) 0.0051(2)
O1 0.043(2) 0.0273(19) 0.0152(16) 0.0076(14) 0.0010(15) 0.0225(17)
N1 0.025(2) 0.020(2) 0.0199(19) 0.0095(16) 0.0030(16) 0.0131(17)
C1 0.033(3) 0.024(3) 0.026(3) 0.008(2) 0.007(2) 0.014(2)
O1W 0.073(5) 0.140(8) 0.134(8) 0.064(7) 0.022(5) 0.041(5)
Mo2 0.01308(18) 0.01460(19) 0.01193(18) 0.00413(14) 0.00139(13) 0.00558(14)
O2 0.0211(16) 0.0233(17) 0.0204(16) 0.0126(14) 0.0051(13) 0.0069(14)
N2 0.029(2) 0.025(2) 0.029(2) 0.0160(18) 0.0052(18) 0.0155(18)
C2 0.032(3) 0.026(3) 0.020(2) 0.009(2) 0.0039(19) 0.014(2)
O2W 0.080(6) 0.127(8) 0.143(8) 0.062(7) 0.034(5) 0.023(5)
Mo3 0.01352(18) 0.01420(19) 0.01518(18) 0.00764(14) 0.00418(13) 0.00644(14)
O3 0.0172(15) 0.0213(17) 0.0179(15) 0.0069(13) 0.0021(12) 0.0095(13)
N3 0.036(2) 0.023(2) 0.0144(18) 0.0080(16) 0.0041(16) 0.0195(18)
C3 0.022(2) 0.021(2) 0.017(2) 0.0106(18) 0.0052(17) 0.0105(18)
O4 0.0155(14) 0.0179(15) 0.0115(14) 0.0056(12) 0.0016(11) 0.0055(12)
C4 0.022(2) 0.019(2) 0.015(2) 0.0084(17) 0.0033(17) 0.0107(18)
O5 0.0284(19) 0.0210(18) 0.032(2) 0.0086(15) 0.0045(15) 0.0081(15)
C5 0.032(3) 0.020(2) 0.016(2) 0.0086(18) 0.0044(18) 0.016(2)
O6 0.0171(15) 0.0206(16) 0.0114(14) 0.0036(12) 0.0033(11) 0.0074(13)
C6 0.053(4) 0.026(3) 0.017(2) 0.005(2) -0.003(2) 0.024(3)
O7 0.0230(17) 0.035(2) 0.0212(17) 0.0124(15) -0.0003(14) 0.0116(16)
C7 0.048(3) 0.028(3) 0.020(2) 0.003(2) -0.005(2) 0.023(3)
O8 0.0146(14) 0.0174(16) 0.0180(15) 0.0076(12) 0.0056(12) 0.0059(12)
O9 0.0279(19) 0.0177(17) 0.0275(19) 0.0051(14) 0.0044(15) 0.0041(14)
O10 0.0170(15) 0.0262(18) 0.0176(15) 0.0121(13) 0.0074(12) 0.0108(13)
O11 0.033(2) 0.026(2) 0.0245(19) 0.0013(15) -0.0004(15) 0.0119(16)
O12 0.030(2) 0.027(2) 0.047(2) 0.0181(18) 0.0114(18) 0.0080(17)
O13 0.0200(16) 0.031(2) 0.0272(18) 0.0198(16) 0.0057(14) 0.0118(15)

loop_
_atom_type_symbol
_atom_type_description
_atom_type_scat_dispersion_real
_atom_type_scat_dispersion_imag
_atom_type_scat_source
C C 0.0033 0.0016 'International Tables Vol C Tables 4.2.6.8 and 6.1.1.4'
H H 0.0000 0.0000 'International Tables Vol C Tables 4.2.6.8 and 6.1.1.4'
N N 0.0061 0.0033 'International Tables Vol C Tables 4.2.6.8 and 6.1.1.4'
O O 0.0106 0.0060 'International Tables Vol C Tables 4.2.6.8 and 6.1.1.4'
Co Co 0.3494 0.9721 'International Tables Vol C Tables 4.2.6.8 and 6.1.1.4'
Mo Mo -1.6832 0.6857 'International Tables Vol C Tables 4.2.6.8 and 6.1.1.4'

loop_
_geom_angle_atom_site_label_1
_geom_angle_atom_site_label_2
_geom_angle_atom_site_label_3
_geom_angle
_geom_angle_site_symmetry_1
_geom_angle_site_symmetry_3
O3 Mo1 O2 104.90(16) . .
O3 Mo1 O4 99.56(15) . .
O2 Mo1 O4 103.00(15) . .
O3 Mo1 O6 99.37(15) . 2_656
O2 Mo1 O6 98.46(15) . 2_656
O4 Mo1 O6 146.52(14) . 2_656
O3 Mo1 O4 95.50(14) . 2_656
O2 Mo1 O4 159.31(14) . 2_656
O4 Mo1 O4 76.52(14) . 2_656
O6 Mo1 O4 74.39(13) 2_656 2_656
O3 Mo1 O10 165.17(15) . 1_655
O2 Mo1 O10 88.59(14) . 1_655
O4 Mo1 O10 83.00(12) . 1_655
O6 Mo1 O10 72.07(13) 2_656 1_655
O4 Mo1 O10 70.76(12) 2_656 1_655
O3 Mo1 Mo2 118.54(12) . 2_656
O2 Mo1 Mo2 116.66(11) . 2_656
O4 Mo1 Mo2 111.81(10) . 2_656
O6 Mo1 Mo2 34.75(9) 2_656 2_656
O4 Mo1 Mo2 47.69(8) 2_656 2_656
O10 Mo1 Mo2 47.97(9) 1_655 2_656
O3 Mo1 Mo1 99.36(11) . 2_656
O2 Mo1 Mo1 140.85(12) . 2_656
O4 Mo1 Mo1 42.08(10) . 2_656
O6 Mo1 Mo1 107.43(10) 2_656 2_656
O4 Mo1 Mo1 34.44(8) 2_656 2_656
O10 Mo1 Mo1 72.67(8) 1_655 2_656
Mo2 Mo1 Mo1 75.654(16) 2_656 2_656
O13 Co1 O11 98.83(15) . .
O13 Co1 O12 90.33(15) . .
O11 Co1 O12 90.12(17) . .
O13 Co1 O2 89.21(13) . .
O11 Co1 O2 85.74(15) . .
O12 Co1 O2 175.72(16) . .
O13 Co1 N1 99.56(15) . .
O11 Co1 N1 161.30(15) . .
O12 Co1 N1 93.10(17) . .
O2 Co1 N1 91.17(16) . .
O13 Co1 O1 176.01(14) . .
O11 Co1 O1 84.94(15) . .
O12 Co1 O1 88.34(17) . .
O2 Co1 O1 92.39(15) . .
N1 Co1 O1 76.76(14) . .
C4 O1 Co1 114.8(3) . .
N2 N1 C3 105.4(4) . .
N2 N1 Co1 139.9(3) . .
C3 N1 Co1 114.7(3) . .
N2 C1 C2 107.6(5) . .
O5 Mo2 O7 103.89(19) . .
O5 Mo2 O6 105.58(17) . .
O7 Mo2 O6 98.21(16) . .
O5 Mo2 O8 102.33(16) . .
O7 Mo2 O8 99.30(16) . .
O6 Mo2 O8 142.20(14) . .
O5 Mo2 O4 89.67(15) . .
O7 Mo2 O4 165.13(16) . .
O6 Mo2 O4 71.85(12) . .
O8 Mo2 O4 83.42(12) . .
O5 Mo2 O10 158.09(15) . 2_556
O7 Mo2 O10 97.86(16) . 2_556
O6 Mo2 O10 73.47(12) . 2_556
O8 Mo2 O10 71.13(12) . 2_556
O4 Mo2 O10 69.04(11) . 2_556
O5 Mo2 Mo1 118.31(13) . 2_656
O7 Mo2 Mo1 121.99(13) . 2_656
O6 Mo2 Mo1 35.61(9) . 2_656
O8 Mo2 Mo1 107.75(10) . 2_656
O4 Mo2 Mo1 44.06(8) . 2_656
O10 Mo2 Mo1 48.81(8) 2_556 2_656
Mo1 O2 Co1 141.26(19) . .
N1 N2 C1 111.9(4) . .
C1 C2 C3 103.9(4) . .
O9 Mo3 O13 103.95(18) . .
O9 Mo3 O10 106.33(17) . .
O13 Mo3 O10 101.60(16) . .
O9 Mo3 O8 98.58(16) . .
O13 Mo3 O8 97.16(15) . .
O10 Mo3 O8 143.90(15) . .
O9 Mo3 O8 154.04(16) . 2_556
O13 Mo3 O8 100.56(15) . 2_556
O10 Mo3 O8 76.62(14) . 2_556
O8 Mo3 O8 69.75(14) . 2_556
O9 Mo3 O3 81.89(15) . 2_556
O13 Mo3 O3 171.06(15) . 2_556
O10 Mo3 O3 82.93(13) . 2_556
O8 Mo3 O3 75.07(12) . 2_556
O8 Mo3 O3 72.79(12) 2_556 2_556
Mo1 O3 Mo3 130.74(17) . 2_556
C4 N3 C5 126.8(4) . .
N1 C3 C2 111.1(4) . .
N1 C3 C4 114.1(4) . .
C2 C3 C4 134.7(4) . .
Mo1 O4 Mo1 103.48(14) . 2_656
Mo1 O4 Mo2 136.18(16) . .
Mo1 O4 Mo2 88.24(11) 2_656 .
O1 C4 N3 123.9(4) . .
O1 C4 C3 118.9(4) . .
N3 C4 C3 117.3(4) . .
C6 C5 C7 119.7(5) . 2_647
C6 C5 N3 116.8(4) . .
C7 C5 N3 123.5(4) 2_647 .
Mo2 O6 Mo1 109.63(15) . 2_656
C7 C6 C5 120.9(5) . .
C6 C7 C5 119.4(5) . 2_647
Mo2 O8 Mo3 143.95(18) . .
Mo2 O8 Mo3 105.73(14) . 2_556
Mo3 O8 Mo3 110.25(14) . 2_556
Mo3 O10 Mo2 103.29(15) . 2_556
Mo3 O10 Mo1 151.23(17) . 1_455
Mo2 O10 Mo1 83.22(11) 2_556 1_455
Mo3 O13 Co1 168.6(2) . .

loop_
_geom_bond_atom_site_label_1
_geom_bond_atom_site_label_2
_geom_bond_distance
_geom_bond_site_symmetry_2
Mo1 O3 1.715(3) .
Mo1 O2 1.734(3) .
Mo1 O4 1.857(3) .
Mo1 O6 1.956(3) 2_656
Mo1 O4 2.201(3) 2_656
Mo1 O10 2.397(3) 1_655
Mo1 Mo2 3.1631(6) 2_656
Mo1 Mo1 3.1934(8) 2_656
Co1 O13 2.071(3) .
Co1 O11 2.103(4) .
Co1 O12 2.098(4) .
Co1 O2 2.112(3) .
Co1 N1 2.114(4) .
Co1 O1 2.141(3) .
O1 C4 1.244(6) .
N1 N2 1.327(6) .
N1 C3 1.345(6) .
C1 N2 1.347(7) .
C1 C2 1.381(7) .
Mo2 O5 1.698(4) .
Mo2 O7 1.707(3) .
Mo2 O6 1.914(3) .
Mo2 O8 1.928(3) .
Mo2 O4 2.340(3) .
Mo2 O10 2.366(4) 2_556
Mo2 Mo1 3.1631(6) 2_656
C2 C3 1.395(7) .
Mo3 O9 1.711(4) .
Mo3 O13 1.731(3) .
Mo3 O10 1.828(3) .
Mo3 O8 2.012(3) .
Mo3 O8 2.212(3) 2_556
Mo3 O3 2.431(3) 2_556
O3 Mo3 2.431(3) 2_556
N3 C4 1.334(6) .
N3 C5 1.424(6) .
C3 C4 1.485(6) .
O4 Mo1 2.201(3) 2_656
C5 C6 1.387(7) .
C5 C7 1.394(7) 2_647
O6 Mo1 1.956(3) 2_656
C6 C7 1.382(7) .
C7 C5 1.394(7) 2_647
O8 Mo3 2.212(3) 2_556
O10 Mo2 2.366(4) 2_556
O10 Mo1 2.397(3) 1_455
